data_1552032
loop_
_publ_author_name
'Congqing Zhu'
'Shunhua Li'
'Ming Luo'
'Xiaoxi Zhou'
'Yufen Niu'
'Minglian Lin'
'Jun Zhu'
'Zexing Cao'
'Xin Lu'
'Tingbin Wen'
'Zhaoxiong Xie'
'Paul v. R. Schleyer'
'Haiping Xia'

_publ_section_title
;
 Stabilization of anti-aromatic and strained five-membered rings with a
 transition metal
;
_journal_name_full 'Nature Chemistry'
_journal_page_first 698
_journal_page_last 703
_journal_paper_doi 10.1038/nchem.1690
_journal_volume 5
_journal_year 2013
_chemical_formula_moiety 'C70 H58 B Cl F4 N O2 Os P3'
_chemical_formula_sum 'C70 H58 B Cl F4 N O2 Os P3'
_chemical_formula_weight 1350.54
_space_group_IT_number 2
_space_group_name_Hall '-P 1'
_space_group_name_H-M_alt 'P -1'
_symmetry_cell_setting triclinic
_symmetry_space_group_name_H-M 'P -1'
_atom_sites_solution_hydrogens geom
_atom_sites_solution_primary direct
_atom_sites_solution_secondary difmap
_cell_angle_alpha 66.863(5)
_cell_angle_beta 80.698(4)
_cell_angle_gamma 80.809(4)
_cell_formula_units_Z 2
_cell_length_a 11.9255(6)
_cell_length_b 16.0492(8)
_cell_length_c 16.8145(9)
_cell_measurement_reflns_used 5825
_cell_measurement_temperature 133(2)
_cell_measurement_theta_max 29.2585
_cell_measurement_theta_min 3.3195
_cell_volume 2904.0(3)
_computing_structure_refinement 'SHELXL-97 (Sheldrick, 1997)'
_computing_structure_solution 'SHELXS-97 (Sheldrick, 1990)'
_diffrn_ambient_temperature 133(2)
_diffrn_measured_fraction_theta_full 0.997
_diffrn_measured_fraction_theta_max 0.997
_diffrn_radiation_monochromator graphite
_diffrn_radiation_source 'fine-focus sealed tube'
_diffrn_radiation_type MoK\a
_diffrn_radiation_wavelength 0.71073
_diffrn_reflns_av_R_equivalents 0.1023
_diffrn_reflns_av_sigmaI/netI 0.1450
_diffrn_reflns_limit_h_max 14
_diffrn_reflns_limit_h_min -13
_diffrn_reflns_limit_k_max 19
_diffrn_reflns_limit_k_min -19
_diffrn_reflns_limit_l_max 19
_diffrn_reflns_limit_l_min -18
_diffrn_reflns_number 18359
_diffrn_reflns_theta_full 25.00
_diffrn_reflns_theta_max 25.00
_diffrn_reflns_theta_min 3.33
_exptl_absorpt_coefficient_mu 2.386
_exptl_absorpt_correction_T_max 1.00000
_exptl_absorpt_correction_T_min 0.54312
_exptl_absorpt_correction_type multi-scan
_exptl_absorpt_process_details
;
CrysAlisPro, Agilent Technologies,
Version 1.171.35.21 (release 20-01-2012 CrysAlis171 .NET)
(compiled Jan 23 2012,18:06:46)
Empirical absorption correction using spherical harmonics,
 implemented in SCALE3 ABSPACK scaling algorithm.
;
_exptl_crystal_colour red
_exptl_crystal_density_diffrn 1.545
_exptl_crystal_density_method 'not measured'
_exptl_crystal_description block
_exptl_crystal_F_000 1360
_exptl_crystal_size_max 0.10
_exptl_crystal_size_mid 0.10
_exptl_crystal_size_min 0.05
_refine_diff_density_max 2.438
_refine_diff_density_min -1.978
_refine_diff_density_rms 0.166
_refine_ls_extinction_method none
_refine_ls_goodness_of_fit_ref 0.911
_refine_ls_hydrogen_treatment constr
_refine_ls_matrix_type full
_refine_ls_number_parameters 748
_refine_ls_number_reflns 10189
_refine_ls_number_restraints 0
_refine_ls_restrained_S_all 0.911
_refine_ls_R_factor_all 0.0782
_refine_ls_R_factor_gt 0.0557
_refine_ls_shift/su_max 0.002
_refine_ls_shift/su_mean 0.000
_refine_ls_structure_factor_coef Fsqd
_refine_ls_weighting_details 'calc w=1/[\s^2^(Fo^2^)+(0.0000P)^2^+0.0000P] where P=(Fo^2^+2Fc^2^)/3'
_refine_ls_weighting_scheme calc
_refine_ls_wR_factor_gt 0.0981
_refine_ls_wR_factor_ref 0.1111
_reflns_number_gt 7860
_reflns_number_total 10189
_reflns_threshold_expression >2sigma(I)
_cod_data_source_file nchem.1690-s5.cif
_cod_data_source_block 1
_cod_original_sg_symbol_H-M P-1
_cod_database_code 1552032

loop_
_symmetry_equiv_pos_as_xyz
'x, y, z'
'-x, -y, -z'

loop_
_atom_site_label
_atom_site_type_symbol
_atom_site_fract_x
_atom_site_fract_y
_atom_site_fract_z
_atom_site_U_iso_or_equiv
_atom_site_adp_type
_atom_site_occupancy
_atom_site_symmetry_multiplicity
_atom_site_calc_flag
_atom_site_refinement_flags
_atom_site_disorder_assembly
_atom_site_disorder_group
Os1 Os -0.03601(2) -0.814491(15) 0.750682(17) 0.01496(9) Uani 1 1 d . . .
Cl1 Cl -0.00672(13) -0.96565(9) 0.86524(11) 0.0208(4) Uani 1 1 d . . .
P1 P 0.16745(13) -0.81421(10) 0.71420(11) 0.0153(4) Uani 1 1 d . . .
P2 P -0.23740(13) -0.81871(10) 0.79298(11) 0.0152(4) Uani 1 1 d . . .
P3 P -0.01789(14) -0.61186(10) 0.88904(12) 0.0180(4) Uani 1 1 d . . .
O1 O -0.0785(5) -0.5889(3) 0.4123(3) 0.0430(14) Uani 1 1 d . . .
O2 O -0.0790(5) -0.7386(3) 0.4437(3) 0.0399(14) Uani 1 1 d . . .
N1 N -0.0544(4) -0.8688(3) 0.6431(3) 0.0193(13) Uani 1 1 d . . .
C1 C -0.0266(5) -0.7620(4) 0.8416(4) 0.0166(15) Uani 1 1 d . . .
H1A H -0.0188 -0.8015 0.8988 0.020 Uiso 1 1 calc R . .
C2 C -0.0316(5) -0.6693(4) 0.8205(4) 0.0204(16) Uani 1 1 d . . .
C3 C -0.0445(5) -0.6190(4) 0.7306(4) 0.0182(15) Uani 1 1 d . . .
H3A H -0.0481 -0.5558 0.7051 0.022 Uiso 1 1 calc R . .
C4 C -0.0511(5) -0.6720(4) 0.6860(4) 0.0193(16) Uani 1 1 d . . .
C5 C -0.0600(5) -0.6338(4) 0.5951(5) 0.0225(16) Uani 1 1 d . . .
H5A H -0.0625 -0.5714 0.5632 0.027 Uiso 1 1 calc R . .
C6 C -0.0645(5) -0.6943(4) 0.5581(4) 0.0198(15) Uani 1 1 d . . .
C7 C -0.0553(5) -0.7844(4) 0.6245(4) 0.0204(16) Uani 1 1 d . . .
C8 C -0.0744(6) -0.6661(5) 0.4651(5) 0.0293(18) Uani 1 1 d . . .
C9 C -0.0952(10) -0.7180(6) 0.3543(6) 0.069(3) Uani 1 1 d . . .
H9A H -0.0969 -0.7737 0.3460 0.103 Uiso 1 1 calc R . .
H9B H -0.0334 -0.6863 0.3164 0.103 Uiso 1 1 calc R . .
H9C H -0.1662 -0.6805 0.3410 0.103 Uiso 1 1 calc R . .
C10 C -0.0189(5) -0.9258(4) 0.5906(5) 0.0253(16) Uani 1 1 d . . .
H10A H 0.0422 -0.9715 0.6167 0.030 Uiso 1 1 calc R . .
H10B H 0.0116 -0.8877 0.5328 0.030 Uiso 1 1 calc R . .
C11 C -0.1548(6) -0.7037(4) 1.1418(5) 0.0250(16) Uani 1 1 d . . .
H11A H -0.2129 -0.6847 1.1771 0.030 Uiso 1 1 calc R . .
C12 C -0.2991(5) -0.9272(4) 0.8209(4) 0.0170(14) Uani 1 1 d . . .
C13 C -0.2946(6) -1.0715(4) 0.8083(4) 0.0250(16) Uani 1 1 d . . .
H13A H -0.2560 -1.1176 0.7908 0.030 Uiso 1 1 calc R . .
C14 C 0.1833(5) -0.5902(4) 0.9406(5) 0.0249(16) Uani 1 1 d . . .
H14A H 0.1529 -0.6222 0.9972 0.030 Uiso 1 1 calc R . .
C15 C 0.2050(5) -0.6351(4) 0.5950(5) 0.0196(15) Uani 1 1 d . . .
H15A H 0.1893 -0.6174 0.6425 0.023 Uiso 1 1 calc R . .
C16 C -0.3044(6) -0.4393(4) 0.8179(5) 0.0348(19) Uani 1 1 d . . .
H16A H -0.3768 -0.4434 0.8067 0.042 Uiso 1 1 calc R . .
C17 C -0.1173(5) -0.5103(4) 0.8592(4) 0.0183(15) Uani 1 1 d . . .
C18 C 0.2060(5) -0.7269(4) 0.6080(4) 0.0213(16) Uani 1 1 d . . .
C19 C 0.2591(5) -0.9138(4) 0.7037(4) 0.0205(15) Uani 1 1 d . . .
C21 C 0.2229(5) -0.8621(4) 0.8816(4) 0.0216(16) Uani 1 1 d . . .
H21A H 0.1725 -0.9057 0.8957 0.026 Uiso 1 1 calc R . .
C22 C -0.4620(5) -1.0136(4) 0.8796(4) 0.0237(16) Uani 1 1 d . . .
H22A H -0.5352 -1.0199 0.9090 0.028 Uiso 1 1 calc R . .
C23 C -0.3257(5) -0.7405(4) 0.7084(4) 0.0207(16) Uani 1 1 d . . .
C24 C 0.2415(5) -0.7989(4) 0.7938(4) 0.0185(15) Uani 1 1 d . . .
C25 C -0.0480(6) -0.6799(4) 1.0027(4) 0.0202(15) Uani 1 1 d . . .
C26 C -0.3630(5) -0.7276(4) 0.9028(5) 0.0215(16) Uani 1 1 d . . .
H26A H -0.3956 -0.6844 0.8544 0.026 Uiso 1 1 calc R . .
C27 C -0.2427(5) -0.9951(4) 0.7920(4) 0.0188(15) Uani 1 1 d . . .
H27A H -0.1700 -0.9886 0.7619 0.023 Uiso 1 1 calc R . .
C28 C -0.4044(6) -1.0801(4) 0.8506(5) 0.0277(17) Uani 1 1 d . . .
H28A H -0.4398 -1.1311 0.8597 0.033 Uiso 1 1 calc R . .
C29 C 0.1701(6) -0.5287(4) 0.7871(5) 0.0255(17) Uani 1 1 d . . .
H29A H 0.1308 -0.5195 0.7403 0.031 Uiso 1 1 calc R . .
C30 C -0.2853(5) -0.7997(4) 0.8942(4) 0.0208(16) Uani 1 1 d . . .
C31 C -0.0864(6) -0.4266(4) 0.8501(4) 0.0253(16) Uani 1 1 d . . .
H31A H -0.0137 -0.4221 0.8605 0.030 Uiso 1 1 calc R . .
C33 C -0.1363(6) -0.6516(4) 1.0544(5) 0.0252(17) Uani 1 1 d . . .
H33A H -0.1827 -0.5976 1.0300 0.030 Uiso 1 1 calc R . .
C34 C 0.3529(5) -0.7918(4) 0.9255(5) 0.0242(16) Uani 1 1 d . . .
H34A H 0.3881 -0.7877 0.9692 0.029 Uiso 1 1 calc R . .
C35 C 0.3185(5) -0.7357(4) 0.7748(5) 0.0227(16) Uani 1 1 d . . .
H35A H 0.3340 -0.6955 0.7177 0.027 Uiso 1 1 calc R . .
C36 C -0.2375(6) -0.8624(4) 0.9693(5) 0.0250(17) Uani 1 1 d . . .
H36A H -0.1838 -0.9097 0.9651 0.030 Uiso 1 1 calc R . .
C37 C 0.3349(6) -0.5095(4) 0.8421(5) 0.035(2) Uani 1 1 d . . .
H37A H 0.4050 -0.4870 0.8325 0.041 Uiso 1 1 calc R . .
C38 C -0.4082(5) -0.9372(4) 0.8640(4) 0.0220(16) Uani 1 1 d . . .
H38A H -0.4462 -0.8919 0.8829 0.026 Uiso 1 1 calc R . .
C39 C 0.2197(6) -0.9948(4) 0.7154(4) 0.0272(17) Uani 1 1 d . . .
H39A H 0.1425 -1.0026 0.7312 0.033 Uiso 1 1 calc R . .
C40 C -0.3914(6) -0.7206(5) 0.9843(5) 0.0342(19) Uani 1 1 d . . .
H40A H -0.4423 -0.6721 0.9892 0.041 Uiso 1 1 calc R . .
C41 C 0.3748(6) -0.9064(5) 0.6816(5) 0.036(2) Uani 1 1 d . . .
H41A H 0.4022 -0.8524 0.6741 0.043 Uiso 1 1 calc R . .
C43 C -0.2272(5) -0.5155(4) 0.8431(5) 0.0288(18) Uani 1 1 d . . .
H43A H -0.2480 -0.5714 0.8496 0.035 Uiso 1 1 calc R . .
C44 C -0.1056(7) -1.0661(5) 0.6172(5) 0.037(2) Uani 1 1 d . . .
H44A H -0.0444 -1.0997 0.6478 0.045 Uiso 1 1 calc R . .
C45 C -0.2733(6) -0.3560(4) 0.8093(5) 0.0313(18) Uani 1 1 d . . .
H45A H -0.3256 -0.3042 0.7926 0.038 Uiso 1 1 calc R . .
C46 C -0.1666(6) -0.3493(4) 0.8251(5) 0.0325(19) Uani 1 1 d . . .
H46A H -0.1472 -0.2931 0.8193 0.039 Uiso 1 1 calc R . .
C47 C 0.0218(6) -0.7615(4) 1.0384(5) 0.0248(16) Uani 1 1 d . . .
H47A H 0.0812 -0.7800 1.0037 0.030 Uiso 1 1 calc R . .
C48 C 0.2760(6) -0.4952(4) 0.7717(5) 0.0318(19) Uani 1 1 d . . .
H48A H 0.3070 -0.4636 0.7152 0.038 Uiso 1 1 calc R . .
C49 C 0.2268(6) -0.5711(4) 0.5129(5) 0.0251(17) Uani 1 1 d . . .
H49A H 0.2291 -0.5109 0.5057 0.030 Uiso 1 1 calc R . .
C50 C -0.0858(6) -0.7848(4) 1.1767(4) 0.0302(18) Uani 1 1 d . . .
H50A H -0.0987 -0.8200 1.2357 0.036 Uiso 1 1 calc R . .
C51 C 0.2425(6) -0.6849(5) 0.4519(5) 0.0325(18) Uani 1 1 d . . .
H51A H 0.2518 -0.7012 0.4037 0.039 Uiso 1 1 calc R . .
C53 C 0.2892(6) -0.5571(4) 0.9259(6) 0.034(2) Uani 1 1 d . . .
H53A H 0.3290 -0.5671 0.9726 0.041 Uiso 1 1 calc R . .
C54 C 0.3725(6) -0.7319(4) 0.8402(5) 0.0299(18) Uani 1 1 d . . .
H54A H 0.4228 -0.6883 0.8265 0.036 Uiso 1 1 calc R . .
C56 C 0.2252(6) -0.7516(4) 0.5354(5) 0.0260(17) Uani 1 1 d . . .
H56A H 0.2264 -0.8123 0.5428 0.031 Uiso 1 1 calc R . .
C60 C 0.2791(5) -0.8587(4) 0.9451(5) 0.0253(17) Uani 1 1 d . . .
H60A H 0.2682 -0.9011 1.0016 0.030 Uiso 1 1 calc R . .
C61 C -0.1128(6) -0.9727(4) 0.5825(5) 0.0281(17) Uani 1 1 d . . .
C62 C 0.4095(6) -1.0543(5) 0.6803(5) 0.038(2) Uani 1 1 d . . .
H62A H 0.4599 -1.1011 0.6712 0.045 Uiso 1 1 calc R . .
C63 C 0.4502(6) -0.9752(5) 0.6703(5) 0.039(2) Uani 1 1 d . . .
H63A H 0.5278 -0.9686 0.6561 0.047 Uiso 1 1 calc R . .
C64 C -0.3687(6) -0.7737(4) 0.6556(5) 0.0274(17) Uani 1 1 d . . .
H64A H -0.3561 -0.8357 0.6662 0.033 Uiso 1 1 calc R . .
C65 C -0.2812(8) -1.0633(7) 0.5630(7) 0.059(3) Uani 1 1 d . . .
H65A H -0.3384 -1.0934 0.5577 0.071 Uiso 1 1 calc R . .
C66 C 0.0011(6) -0.8143(4) 1.1264(5) 0.0289(18) Uani 1 1 d . . .
H66A H 0.0456 -0.8692 1.1511 0.035 Uiso 1 1 calc R . .
C67 C -0.3453(6) -0.7845(5) 1.0579(5) 0.0337(19) Uani 1 1 d . . .
H67A H -0.3656 -0.7798 1.1118 0.040 Uiso 1 1 calc R . .
C68 C -0.2688(6) -0.8551(4) 1.0491(5) 0.0311(18) Uani 1 1 d . . .
H68A H -0.2377 -0.8987 1.0979 0.037 Uiso 1 1 calc R . .
C69 C 0.2458(6) -0.5947(5) 0.4400(5) 0.0363(19) Uani 1 1 d . . .
H69A H 0.2604 -0.5508 0.3846 0.044 Uiso 1 1 calc R . .
C70 C 0.2980(7) -1.0654(5) 0.7030(5) 0.038(2) Uani 1 1 d . . .
H70A H 0.2724 -1.1201 0.7106 0.045 Uiso 1 1 calc R . .
C72 C -0.2064(6) -0.9239(5) 0.5378(5) 0.037(2) Uani 1 1 d . . .
H72A H -0.2133 -0.8606 0.5158 0.045 Uiso 1 1 calc R . .
C73 C -0.4113(6) -0.5903(4) 0.6249(5) 0.037(2) Uani 1 1 d . . .
H73A H -0.4273 -0.5287 0.6152 0.044 Uiso 1 1 calc R . .
C74 C -0.4542(6) -0.6252(5) 0.5742(6) 0.045(2) Uani 1 1 d . . .
H74A H -0.4995 -0.5868 0.5311 0.055 Uiso 1 1 calc R . .
C75 C -0.4309(7) -0.7153(5) 0.5867(5) 0.042(2) Uani 1 1 d . . .
H75A H -0.4559 -0.7378 0.5501 0.050 Uiso 1 1 calc R . .
C76 C -0.1919(9) -1.1117(6) 0.6064(6) 0.052(3) Uani 1 1 d . . .
H76A H -0.1865 -1.1750 0.6294 0.062 Uiso 1 1 calc R . .
C77 C -0.2887(7) -0.9676(7) 0.5255(6) 0.056(3) Uani 1 1 d . . .
H77A H -0.3482 -0.9344 0.4929 0.067 Uiso 1 1 calc R . .
C78 C -0.3442(6) -0.6466(4) 0.6905(5) 0.0266(17) Uani 1 1 d . . .
H78A H -0.3119 -0.6221 0.7222 0.032 Uiso 1 1 calc R . .
C79 C 0.1228(6) -0.5757(4) 0.8715(4) 0.0206(15) Uani 1 1 d . . .
B1 B 0.5434(9) -0.7044(6) 0.3213(9) 0.056(3) Uani 1 1 d . . .
F1 F 0.4673(6) -0.7643(4) 0.3625(6) 0.151(4) Uani 1 1 d . . .
F2 F 0.5530(6) -0.6926(4) 0.2325(5) 0.106(2) Uani 1 1 d . . .
F3 F 0.6508(5) -0.7360(4) 0.3410(5) 0.113(3) Uani 1 1 d . . .
F4 F 0.5087(4) -0.6217(3) 0.3263(4) 0.0623(16) Uani 1 1 d . . .

loop_
_atom_site_aniso_label
_atom_site_aniso_U_11
_atom_site_aniso_U_22
_atom_site_aniso_U_33
_atom_site_aniso_U_23
_atom_site_aniso_U_13
_atom_site_aniso_U_12
Os1 0.01625(14) 0.01295(15) 0.01499(16) -0.00406(11) -0.00352(11) -0.00090(9)
Cl1 0.0245(8) 0.0140(8) 0.0218(10) -0.0040(7) -0.0051(7) -0.0008(6)
P1 0.0146(8) 0.0142(8) 0.0167(10) -0.0056(7) -0.0023(7) -0.0008(6)
P2 0.0159(8) 0.0124(8) 0.0162(10) -0.0034(7) -0.0050(7) -0.0005(6)
P3 0.0206(9) 0.0144(9) 0.0202(10) -0.0075(8) -0.0043(8) -0.0001(6)
O1 0.074(4) 0.024(3) 0.024(3) 0.001(2) -0.011(3) -0.002(3)
O2 0.077(4) 0.027(3) 0.020(3) -0.011(2) -0.021(3) -0.001(3)
N1 0.024(3) 0.020(3) 0.016(3) -0.008(3) 0.003(3) -0.007(2)
C1 0.008(3) 0.017(3) 0.019(4) 0.002(3) -0.005(3) -0.005(2)
C2 0.020(3) 0.015(4) 0.024(4) -0.005(3) -0.001(3) -0.001(3)
C3 0.017(3) 0.013(3) 0.020(4) -0.001(3) -0.001(3) -0.002(2)
C4 0.027(4) 0.005(3) 0.021(4) -0.002(3) 0.004(3) 0.000(2)
C5 0.023(4) 0.018(4) 0.024(4) -0.006(3) -0.006(3) 0.003(3)
C6 0.024(4) 0.021(4) 0.008(4) 0.002(3) -0.010(3) 0.001(3)
C7 0.009(3) 0.028(4) 0.027(4) -0.014(3) 0.000(3) -0.003(3)
C8 0.029(4) 0.028(4) 0.035(5) -0.012(4) -0.008(4) -0.008(3)
C9 0.129(10) 0.048(6) 0.039(6) -0.026(5) -0.028(6) 0.002(6)
C10 0.025(4) 0.027(4) 0.027(4) -0.012(3) -0.010(3) 0.001(3)
C11 0.029(4) 0.026(4) 0.025(4) -0.015(3) 0.003(3) -0.008(3)
C12 0.025(4) 0.013(3) 0.010(4) 0.001(3) -0.007(3) -0.006(3)
C13 0.035(4) 0.024(4) 0.019(4) -0.012(3) 0.000(3) -0.006(3)
C14 0.022(4) 0.036(4) 0.026(4) -0.020(3) -0.003(3) -0.004(3)
C15 0.021(3) 0.015(3) 0.027(4) -0.008(3) -0.008(3) -0.006(3)
C16 0.027(4) 0.033(4) 0.044(5) -0.012(4) -0.013(4) 0.000(3)
C17 0.023(4) 0.020(3) 0.013(4) -0.005(3) -0.004(3) -0.006(3)
C18 0.013(3) 0.030(4) 0.022(4) -0.012(3) 0.004(3) -0.007(3)
C19 0.022(4) 0.015(3) 0.019(4) -0.003(3) -0.006(3) 0.007(3)
C21 0.020(3) 0.023(4) 0.019(4) -0.004(3) -0.007(3) 0.001(3)
C22 0.015(3) 0.028(4) 0.028(4) -0.009(3) 0.000(3) -0.008(3)
C23 0.017(3) 0.021(4) 0.021(4) -0.002(3) -0.006(3) -0.002(3)
C24 0.017(3) 0.011(3) 0.027(4) -0.005(3) -0.008(3) 0.002(2)
C25 0.032(4) 0.012(3) 0.017(4) -0.005(3) -0.006(3) -0.003(3)
C26 0.020(4) 0.028(4) 0.022(4) -0.013(3) -0.003(3) -0.006(3)
C27 0.019(3) 0.018(3) 0.015(4) -0.001(3) 0.001(3) -0.007(3)
C28 0.034(4) 0.018(4) 0.030(5) -0.004(3) -0.004(4) -0.012(3)
C29 0.028(4) 0.027(4) 0.031(5) -0.017(3) -0.010(3) -0.004(3)
C30 0.022(4) 0.015(3) 0.021(4) -0.001(3) 0.000(3) -0.006(3)
C31 0.027(4) 0.027(4) 0.025(4) -0.008(3) -0.011(3) -0.010(3)
C33 0.028(4) 0.020(4) 0.029(4) -0.009(3) -0.006(3) -0.006(3)
C34 0.019(4) 0.032(4) 0.032(5) -0.020(4) -0.012(3) 0.001(3)
C35 0.023(4) 0.022(4) 0.024(4) -0.010(3) -0.003(3) -0.002(3)
C36 0.025(4) 0.022(4) 0.026(4) -0.006(3) 0.000(3) -0.007(3)
C37 0.023(4) 0.030(4) 0.053(6) -0.016(4) -0.005(4) -0.009(3)
C38 0.018(3) 0.019(4) 0.027(4) -0.006(3) -0.011(3) 0.003(3)
C39 0.033(4) 0.021(4) 0.019(4) -0.001(3) 0.000(3) 0.000(3)
C40 0.029(4) 0.040(5) 0.045(5) -0.031(4) 0.004(4) -0.003(3)
C41 0.019(4) 0.036(4) 0.055(6) -0.022(4) -0.003(4) 0.001(3)
C43 0.022(4) 0.024(4) 0.040(5) -0.011(3) -0.002(4) -0.003(3)
C44 0.048(5) 0.039(5) 0.028(5) -0.017(4) -0.001(4) -0.004(4)
C45 0.033(4) 0.022(4) 0.031(5) -0.004(3) -0.008(4) 0.008(3)
C46 0.043(5) 0.015(4) 0.036(5) -0.004(3) -0.012(4) -0.002(3)
C47 0.024(4) 0.022(4) 0.029(4) -0.010(3) -0.005(3) 0.002(3)
C48 0.033(4) 0.020(4) 0.038(5) -0.008(3) 0.001(4) -0.005(3)
C49 0.028(4) 0.017(4) 0.029(5) -0.004(3) -0.010(3) -0.004(3)
C50 0.053(5) 0.032(4) 0.005(4) 0.001(3) -0.005(4) -0.021(4)
C51 0.043(5) 0.032(4) 0.020(4) -0.010(4) 0.007(4) -0.006(3)
C53 0.025(4) 0.027(4) 0.053(6) -0.013(4) -0.018(4) -0.001(3)
C54 0.021(4) 0.023(4) 0.049(6) -0.016(4) -0.012(4) 0.002(3)
C56 0.038(4) 0.019(4) 0.025(4) -0.012(3) -0.002(3) -0.009(3)
C60 0.026(4) 0.026(4) 0.022(4) -0.007(3) -0.009(3) 0.006(3)
C61 0.036(4) 0.036(4) 0.020(4) -0.018(4) 0.003(3) -0.008(3)
C62 0.033(4) 0.037(5) 0.036(5) -0.016(4) 0.002(4) 0.013(3)
C63 0.017(4) 0.047(5) 0.059(6) -0.031(5) -0.003(4) 0.006(3)
C64 0.030(4) 0.022(4) 0.028(4) 0.000(3) -0.012(3) -0.011(3)
C65 0.056(6) 0.089(8) 0.066(7) -0.066(6) 0.024(6) -0.041(5)
C66 0.037(4) 0.011(4) 0.034(5) 0.001(3) -0.015(4) -0.002(3)
C67 0.037(4) 0.047(5) 0.028(5) -0.025(4) 0.006(4) -0.018(4)
C68 0.033(4) 0.032(4) 0.024(5) -0.004(3) 0.001(4) -0.014(3)
C69 0.039(5) 0.036(5) 0.019(4) 0.003(4) 0.003(4) -0.005(3)
C70 0.051(5) 0.025(4) 0.033(5) -0.011(4) 0.001(4) 0.000(3)
C72 0.035(5) 0.048(5) 0.034(5) -0.022(4) -0.005(4) -0.002(4)
C73 0.034(4) 0.015(4) 0.041(5) 0.015(3) -0.011(4) -0.006(3)
C74 0.037(5) 0.035(5) 0.045(6) 0.016(4) -0.026(4) -0.011(4)
C75 0.048(5) 0.039(5) 0.031(5) 0.003(4) -0.016(4) -0.014(4)
C76 0.078(7) 0.044(5) 0.045(6) -0.029(5) 0.015(5) -0.031(5)
C77 0.036(5) 0.093(7) 0.060(7) -0.053(6) -0.004(5) -0.006(5)
C78 0.025(4) 0.024(4) 0.025(4) -0.002(3) -0.004(3) -0.007(3)
C79 0.029(4) 0.011(3) 0.020(4) -0.003(3) -0.003(3) -0.005(3)
B1 0.043(6) 0.029(6) 0.096(10) -0.032(6) 0.018(7) -0.006(4)
F1 0.108(5) 0.054(4) 0.272(10) -0.085(5) 0.124(6) -0.043(3)
F2 0.097(5) 0.090(5) 0.150(7) -0.075(5) -0.005(5) 0.011(4)
F3 0.082(5) 0.080(5) 0.188(8) -0.062(5) -0.053(5) 0.030(4)
F4 0.051(3) 0.040(3) 0.097(4) -0.034(3) 0.015(3) -0.011(2)

loop_
_atom_type_symbol
_atom_type_description
_atom_type_scat_dispersion_real
_atom_type_scat_dispersion_imag
_atom_type_scat_source
C C 0.0033 0.0016 'International Tables Vol C Tables 4.2.6.8 and 6.1.1.4'
H H 0.0000 0.0000 'International Tables Vol C Tables 4.2.6.8 and 6.1.1.4'
B B 0.0013 0.0007 'International Tables Vol C Tables 4.2.6.8 and 6.1.1.4'
N N 0.0061 0.0033 'International Tables Vol C Tables 4.2.6.8 and 6.1.1.4'
O O 0.0106 0.0060 'International Tables Vol C Tables 4.2.6.8 and 6.1.1.4'
F F 0.0171 0.0103 'International Tables Vol C Tables 4.2.6.8 and 6.1.1.4'
P P 0.1023 0.0942 'International Tables Vol C Tables 4.2.6.8 and 6.1.1.4'
Cl Cl 0.1484 0.1585 'International Tables Vol C Tables 4.2.6.8 and 6.1.1.4'
Os Os -1.2165 7.6030 'International Tables Vol C Tables 4.2.6.8 and 6.1.1.4'

loop_
_geom_angle_atom_site_label_1
_geom_angle_atom_site_label_2
_geom_angle_atom_site_label_3
_geom_angle
_geom_angle_site_symmetry_1
_geom_angle_site_symmetry_3
C7 Os1 C1 145.2(2) . .
C7 Os1 C4 71.6(3) . .
C1 Os1 C4 73.6(2) . .
C7 Os1 N1 32.6(2) . .
C1 Os1 N1 177.00(19) . .
C4 Os1 N1 104.1(2) . .
C7 Os1 P2 92.15(17) . .
C1 Os1 P2 89.40(16) . .
C4 Os1 P2 93.42(17) . .
N1 Os1 P2 88.80(13) . .
C7 Os1 P1 89.98(17) . .
C1 Os1 P1 89.39(16) . .
C4 Os1 P1 88.15(17) . .
N1 Os1 P1 92.49(13) . .
P2 Os1 P1 177.67(6) . .
C7 Os1 Cl1 127.62(17) . .
C1 Os1 Cl1 87.18(17) . .
C4 Os1 Cl1 160.72(19) . .
N1 Os1 Cl1 95.16(13) . .
P2 Os1 Cl1 88.19(5) . .
P1 Os1 Cl1 89.77(5) . .
C18 P1 C24 107.7(3) . .
C18 P1 C19 100.3(3) . .
C24 P1 C19 98.4(3) . .
C18 P1 Os1 112.4(2) . .
C24 P1 Os1 114.2(2) . .
C19 P1 Os1 122.0(2) . .
C30 P2 C23 108.9(3) . .
C30 P2 C12 99.2(3) . .
C23 P2 C12 100.8(3) . .
C30 P2 Os1 113.7(2) . .
C23 P2 Os1 113.9(2) . .
C12 P2 Os1 118.6(2) . .
C2 P3 C25 112.8(3) . .
C2 P3 C17 106.8(3) . .
C25 P3 C17 109.8(3) . .
C2 P3 C79 111.9(3) . .
C25 P3 C79 108.5(3) . .
C17 P3 C79 107.0(3) . .
C8 O2 C9 116.2(6) . .
C7 N1 C10 132.1(6) . .
C7 N1 Os1 59.6(4) . .
C10 N1 Os1 154.6(4) . .
C2 C1 Os1 121.6(5) . .
C1 C2 C3 111.8(6) . .
C1 C2 P3 127.9(5) . .
C3 C2 P3 120.2(5) . .
C4 C3 C2 113.6(6) . .
C3 C4 C5 121.3(6) . .
C3 C4 Os1 119.3(5) . .
C5 C4 Os1 119.2(5) . .
C6 C5 C4 115.5(6) . .
C5 C6 C7 108.1(6) . .
C5 C6 C8 122.4(6) . .
C7 C6 C8 129.5(6) . .
N1 C7 C6 146.6(7) . .
N1 C7 Os1 87.9(4) . .
C6 C7 Os1 125.6(5) . .
O1 C8 O2 122.4(7) . .
O1 C8 C6 126.0(6) . .
O2 C8 C6 111.6(6) . .
N1 C10 C61 114.2(5) . .
C33 C11 C50 119.2(6) . .
C38 C12 C27 119.1(5) . .
C38 C12 P2 119.1(5) . .
C27 C12 P2 121.5(5) . .
C27 C13 C28 120.2(6) . .
C79 C14 C53 120.6(7) . .
C49 C15 C18 120.5(6) . .
C43 C16 C45 119.4(7) . .
C31 C17 C43 119.5(6) . .
C31 C17 P3 121.4(5) . .
C43 C17 P3 119.1(5) . .
C15 C18 C56 118.9(6) . .
C15 C18 P1 122.8(5) . .
C56 C18 P1 118.0(5) . .
C39 C19 C41 118.2(6) . .
C39 C19 P1 124.4(5) . .
C41 C19 P1 117.5(5) . .
C60 C21 C24 120.3(6) . .
C28 C22 C38 118.5(6) . .
C64 C23 C78 118.5(6) . .
C64 C23 P2 119.2(5) . .
C78 C23 P2 122.1(5) . .
C35 C24 C21 118.4(6) . .
C35 C24 P1 125.3(5) . .
C21 C24 P1 116.1(5) . .
C33 C25 C47 120.7(6) . .
C33 C25 P3 121.1(5) . .
C47 C25 P3 118.1(5) . .
C40 C26 C30 119.9(6) . .
C13 C27 C12 120.0(6) . .
C22 C28 C13 120.8(6) . .
C79 C29 C48 120.7(7) . .
C26 C30 C36 117.6(6) . .
C26 C30 P2 125.7(5) . .
C36 C30 P2 116.7(5) . .
C17 C31 C46 119.0(6) . .
C11 C33 C25 119.8(6) . .
C54 C34 C60 118.9(6) . .
C24 C35 C54 120.5(6) . .
C68 C36 C30 121.4(6) . .
C53 C37 C48 120.2(7) . .
C12 C38 C22 121.3(6) . .
C19 C39 C70 119.1(7) . .
C67 C40 C26 121.5(6) . .
C63 C41 C19 122.4(7) . .
C16 C43 C17 121.0(6) . .
C61 C44 C76 120.0(8) . .
C46 C45 C16 120.7(6) . .
C45 C46 C31 120.5(6) . .
C66 C47 C25 119.0(6) . .
C29 C48 C37 119.4(7) . .
C15 C49 C69 121.2(6) . .
C66 C50 C11 121.8(6) . .
C69 C51 C56 120.8(7) . .
C37 C53 C14 120.1(7) . .
C34 C54 C35 121.2(6) . .
C51 C56 C18 119.8(6) . .
C21 C60 C34 120.6(6) . .
C44 C61 C72 118.7(7) . .
C44 C61 C10 119.5(7) . .
C72 C61 C10 121.7(6) . .
C70 C62 C63 121.1(6) . .
C41 C63 C62 118.8(7) . .
C23 C64 C75 121.2(6) . .
C76 C65 C77 120.6(8) . .
C50 C66 C47 119.5(6) . .
C68 C67 C40 118.4(7) . .
C67 C68 C36 121.2(7) . .
C51 C69 C49 118.7(6) . .
C62 C70 C39 120.5(7) . .
C77 C72 C61 121.5(8) . .
C74 C73 C78 120.7(7) . .
C75 C74 C73 120.7(7) . .
C74 C75 C64 119.1(8) . .
C65 C76 C44 120.1(8) . .
C72 C77 C65 119.0(8) . .
C73 C78 C23 119.6(7) . .
C14 C79 C29 119.0(6) . .
C14 C79 P3 121.5(5) . .
C29 C79 P3 119.4(5) . .
F1 B1 F3 114.3(10) . .
F1 B1 F4 112.7(8) . .
F3 B1 F4 113.2(9) . .
F1 B1 F2 105.9(10) . .
F3 B1 F2 102.0(9) . .
F4 B1 F2 107.6(9) . .

loop_
_geom_bond_atom_site_label_1
_geom_bond_atom_site_label_2
_geom_bond_distance
_geom_bond_site_symmetry_2
Os1 C7 2.025(7) .
Os1 C1 2.039(6) .
Os1 C4 2.102(5) .
Os1 N1 2.347(5) .
Os1 P2 2.3959(16) .
Os1 P1 2.4049(16) .
Os1 Cl1 2.4479(15) .
P1 C18 1.827(7) .
P1 C24 1.828(7) .
P1 C19 1.839(6) .
P2 C30 1.831(7) .
P2 C23 1.834(6) .
P2 C12 1.857(6) .
P3 C2 1.775(7) .
P3 C25 1.799(7) .
P3 C17 1.801(6) .
P3 C79 1.805(7) .
O1 C8 1.207(8) .
O2 C8 1.358(8) .
O2 C9 1.446(9) .
N1 C7 1.264(7) .
N1 C10 1.478(8) .
C1 C2 1.380(8) .
C2 C3 1.426(9) .
C3 C4 1.356(9) .
C4 C5 1.420(9) .
C5 C6 1.356(9) .
C6 C7 1.438(9) .
C6 C8 1.466(10) .
C10 C61 1.496(9) .
C11 C33 1.378(10) .
C11 C50 1.389(9) .
C12 C38 1.383(9) .
C12 C27 1.398(8) .
C13 C27 1.373(8) .
C13 C28 1.385(9) .
C14 C79 1.389(9) .
C14 C53 1.396(9) .
C15 C49 1.373(9) .
C15 C18 1.400(8) .
C16 C43 1.372(8) .
C16 C45 1.392(9) .
C17 C31 1.394(8) .
C17 C43 1.402(9) .
C18 C56 1.400(9) .
C19 C39 1.384(9) .
C19 C41 1.381(9) .
C21 C60 1.371(9) .
C21 C24 1.430(9) .
C22 C28 1.384(9) .
C22 C38 1.388(8) .
C23 C64 1.395(9) .
C23 C78 1.402(8) .
C24 C35 1.386(8) .
C25 C33 1.390(9) .
C25 C47 1.402(8) .
C26 C40 1.402(9) .
C26 C30 1.402(8) .
C29 C79 1.392(9) .
C29 C48 1.397(9) .
C30 C36 1.408(9) .
C31 C46 1.405(8) .
C34 C54 1.385(10) .
C34 C60 1.402(9) .
C35 C54 1.387(9) .
C36 C68 1.378(9) .
C37 C53 1.379(11) .
C37 C48 1.396(10) .
C39 C70 1.409(9) .
C40 C67 1.389(10) .
C41 C63 1.362(9) .
C44 C61 1.373(9) .
C44 C76 1.425(11) .
C45 C46 1.370(10) .
C47 C66 1.391(10) .
C49 C69 1.393(10) .
C50 C66 1.374(10) .
C51 C69 1.389(9) .
C51 C56 1.399(9) .
C61 C72 1.399(10) .
C62 C70 1.342(10) .
C62 C63 1.371(10) .
C64 C75 1.404(9) .
C65 C76 1.346(12) .
C65 C77 1.406(12) .
C67 C68 1.376(9) .
C72 C77 1.376(11) .
C73 C74 1.382(11) .
C73 C78 1.395(9) .
C74 C75 1.367(10) .
B1 F1 1.334(11) .
B1 F3 1.343(12) .
B1 F4 1.357(9) .
B1 F2 1.417(14) .
